data_4034063
loop_
_publ_author_name
'Lv, Ningning'
'Chen, Zhengkai'
'Liu, Zhanxiang'
'Zhang, Yuhong'

_publ_section_title
;
 Redox-Neutral Rhodium(III)-Catalyzed Annulation of Arylhydrazines with
 Sulfoxonium Ylides To Synthesize 2-Arylindoles.
;
_journal_issue 20
_journal_name_full 'The Journal of organic chemistry'
_journal_page_first 13013
_journal_page_last 13021
_journal_paper_doi 10.1021/acs.joc.9b01815
_journal_volume 84
_journal_year 2019
_chemical_formula_moiety 'C16 H14 N2 O'
_chemical_formula_sum 'C16 H14 N2 O'
_chemical_formula_weight 250.29
_space_group_crystal_system monoclinic
_space_group_IT_number 14
_space_group_name_Hall '-P 2yn'
_space_group_name_H-M_alt 'P 1 21/n 1'
_atom_sites_solution_hydrogens geom
_audit_creation_date 2018-11-16
_audit_creation_method
;
Olex2 1.2
(compiled 2018.05.29 svn.r3508 for OlexSys, GUI svn.r5506)
;
_cell_angle_alpha 90
_cell_angle_beta 104.5770(10)
_cell_angle_gamma 90
_cell_formula_units_Z 4
_cell_length_a 10.3951(2)
_cell_length_b 9.1572(2)
_cell_length_c 14.1320(3)
_cell_measurement_reflns_used 5185
_cell_measurement_temperature 170(2)
_cell_measurement_theta_max 28.22
_cell_measurement_theta_min 2.68
_cell_volume 1301.92(5)
_computing_cell_refinement 'SAINT V8.38A (?, 2016)'
_computing_data_reduction 'SAINT V8.38A (?, 2016)'
_computing_molecular_graphics 'Olex2 (Dolomanov et al., 2009)'
_computing_publication_material 'Olex2 (Dolomanov et al., 2009)'
_computing_structure_refinement 'ShelXL (Sheldrick, 2015)'
_computing_structure_solution 'SHELXT 2014/5 (Sheldrick, 2014)'
_diffrn_ambient_temperature 170.01
_diffrn_measured_fraction_theta_full 0.997
_diffrn_measured_fraction_theta_max 0.998
_diffrn_measurement_device_type 'Bruker APEX-II CCD'
_diffrn_measurement_method '\f and \w scans'
_diffrn_radiation_type MoK\a
_diffrn_radiation_wavelength 0.71073
_diffrn_reflns_av_R_equivalents 0.0334
_diffrn_reflns_av_unetI/netI 0.0298
_diffrn_reflns_Laue_measured_fraction_full 0.997
_diffrn_reflns_Laue_measured_fraction_max 0.998
_diffrn_reflns_limit_h_max 13
_diffrn_reflns_limit_h_min -13
_diffrn_reflns_limit_k_max 9
_diffrn_reflns_limit_k_min -12
_diffrn_reflns_limit_l_max 15
_diffrn_reflns_limit_l_min -18
_diffrn_reflns_number 11719
_diffrn_reflns_point_group_measured_fraction_full 0.997
_diffrn_reflns_point_group_measured_fraction_max 0.998
_diffrn_reflns_theta_full 25.242
_diffrn_reflns_theta_max 28.271
_diffrn_reflns_theta_min 2.677
_diffrn_standards_number 0
_exptl_absorpt_coefficient_mu 0.081
_exptl_absorpt_correction_T_max 0.7457
_exptl_absorpt_correction_T_min 0.6654
_exptl_absorpt_correction_type multi-scan
_exptl_absorpt_process_details
;
SADABS-2016/2 (Bruker,2016/2) was used for absorption correction.
wR2(int) was 0.0740 before and 0.0556 after correction.
The Ratio of minimum to maximum transmission is 0.8923.
The \l/2 correction factor is Not present.
;
_exptl_crystal_colour 'light yellow'
_exptl_crystal_colour_modifier light
_exptl_crystal_colour_primary yellow
_exptl_crystal_density_diffrn 1.277
_exptl_crystal_description plate
_exptl_crystal_F_000 528
_exptl_crystal_size_max 0.224
_exptl_crystal_size_mid 0.206
_exptl_crystal_size_min 0.106
_refine_diff_density_max 0.217
_refine_diff_density_min -0.231
_refine_diff_density_rms 0.040
_refine_ls_extinction_method none
_refine_ls_goodness_of_fit_ref 1.031
_refine_ls_hydrogen_treatment constr
_refine_ls_matrix_type full
_refine_ls_number_parameters 173
_refine_ls_number_reflns 3221
_refine_ls_number_restraints 0
_refine_ls_restrained_S_all 1.031
_refine_ls_R_factor_all 0.0582
_refine_ls_R_factor_gt 0.0435
_refine_ls_shift/su_max 0.000
_refine_ls_shift/su_mean 0.000
_refine_ls_structure_factor_coef Fsqd
_refine_ls_weighting_details 'w=1/[\s^2^(Fo^2^)+(0.0447P)^2^+0.4023P] where P=(Fo^2^+2Fc^2^)/3'
_refine_ls_weighting_scheme calc
_refine_ls_wR_factor_gt 0.1028
_refine_ls_wR_factor_ref 0.1127
_reflns_Friedel_coverage 0.000
_reflns_number_gt 2549
_reflns_number_total 3221
_reflns_threshold_expression 'I > 2\s(I)'
_cod_data_source_file jo9b01815_si_002.cif
_cod_data_source_block 181115_lnn_l_088_7_0m_a
_cod_database_code 4034063
_shelx_shelxl_version_number 2016/6
_shelx_space_group_comment
;
The symmetry employed for this shelxl refinement is uniquely defined
by the following loop, which should always be used as a source of
symmetry information in preference to the above space-group names.
They are only intended as comments.
;
_shelx_estimated_absorpt_t_max 0.991
_shelx_estimated_absorpt_t_min 0.982
_olex2_refinement_description
;
1. Fixed Uiso
 At 1.2 times of:
  All C(H) groups, All N(H) groups
 At 1.5 times of:
  All C(H,H,H) groups
2.a Aromatic/amide H refined with riding coordinates:
 N2(H2), C1(H1), C2(H2A), C3(H3), C4(H4), C7(H7), C10(H10), C11(H11), C12(H12),
  C13(H13), C14(H14)
2.b Idealised Me refined as rotating group:
 C16(H16A,H16B,H16C)
;
_olex2_submission_special_instructions 'No special instructions were received'

loop_
_space_group_symop_operation_xyz
'x, y, z'
'-x+1/2, y+1/2, -z+1/2'
'-x, -y, -z'
'x-1/2, -y-1/2, z-1/2'

loop_
_atom_site_label
_atom_site_type_symbol
_atom_site_fract_x
_atom_site_fract_y
_atom_site_fract_z
_atom_site_U_iso_or_equiv
_atom_site_adp_type
_atom_site_occupancy
_atom_site_site_symmetry_order
_atom_site_calc_flag
_atom_site_refinement_flags_posn
O1 O 0.84521(10) 0.63795(11) 0.27620(8) 0.0418(3) Uani 1 1 d .
N1 N 0.60940(10) 0.49634(12) 0.26018(8) 0.0307(2) Uani 1 1 d .
N2 N 0.71949(10) 0.43462(12) 0.23751(8) 0.0303(2) Uani 1 1 d .
H2 H 0.715981 0.343530 0.217169 0.036 Uiso 1 1 calc R
C1 C 0.28861(13) 0.65735(16) 0.17953(10) 0.0367(3) Uani 1 1 d .
H1 H 0.213923 0.671721 0.205769 0.044 Uiso 1 1 calc R
C2 C 0.28848(14) 0.71009(16) 0.08798(11) 0.0403(3) Uani 1 1 d .
H2A H 0.212587 0.760827 0.051135 0.048 Uiso 1 1 calc R
C3 C 0.39797(14) 0.69035(16) 0.04825(10) 0.0394(3) Uani 1 1 d .
H3 H 0.394060 0.726223 -0.015491 0.047 Uiso 1 1 calc R
C4 C 0.51150(14) 0.61975(15) 0.09993(10) 0.0352(3) Uani 1 1 d .
H4 H 0.586510 0.607587 0.073749 0.042 Uiso 1 1 calc R
C5 C 0.51059(12) 0.56750(14) 0.19192(9) 0.0291(3) Uani 1 1 d .
C6 C 0.40099(12) 0.58219(14) 0.23307(9) 0.0303(3) Uani 1 1 d .
C7 C 0.43628(13) 0.51180(15) 0.32679(9) 0.0328(3) Uani 1 1 d .
H7 H 0.381275 0.503268 0.370969 0.039 Uiso 1 1 calc R
C8 C 0.56274(12) 0.45920(14) 0.34139(9) 0.0302(3) Uani 1 1 d .
C9 C 0.64826(13) 0.38351(15) 0.42563(9) 0.0319(3) Uani 1 1 d .
C10 C 0.77530(14) 0.43625(17) 0.46883(10) 0.0374(3) Uani 1 1 d .
H10 H 0.807663 0.519576 0.442066 0.045 Uiso 1 1 calc R
C11 C 0.85465(16) 0.3684(2) 0.55027(11) 0.0483(4) Uani 1 1 d .
H11 H 0.940531 0.406210 0.579603 0.058 Uiso 1 1 calc R
C12 C 0.80989(18) 0.2467(2) 0.58892(12) 0.0550(5) Uani 1 1 d .
H12 H 0.865034 0.199768 0.644463 0.066 Uiso 1 1 calc R
C13 C 0.68462(19) 0.19259(19) 0.54689(12) 0.0543(4) Uani 1 1 d .
H13 H 0.653584 0.108556 0.573799 0.065 Uiso 1 1 calc R
C14 C 0.60368(15) 0.26027(16) 0.46552(11) 0.0421(3) Uani 1 1 d .
H14 H 0.517586 0.222353 0.436973 0.051 Uiso 1 1 calc R
C15 C 0.83227(12) 0.51250(14) 0.24623(9) 0.0314(3) Uani 1 1 d .
C16 C 0.93993(15) 0.43105(17) 0.21517(12) 0.0455(4) Uani 1 1 d .
H16A H 0.972113 0.489957 0.167957 0.068 Uiso 1 1 calc GR
H16B H 0.904527 0.338375 0.184792 0.068 Uiso 1 1 calc GR
H16C H 1.013502 0.411591 0.272454 0.068 Uiso 1 1 calc GR

loop_
_atom_site_aniso_label
_atom_site_aniso_U_11
_atom_site_aniso_U_22
_atom_site_aniso_U_33
_atom_site_aniso_U_23
_atom_site_aniso_U_13
_atom_site_aniso_U_12
O1 0.0408(5) 0.0242(5) 0.0587(6) 0.0020(4) 0.0094(5) -0.0006(4)
N1 0.0311(5) 0.0305(6) 0.0331(5) 0.0008(4) 0.0127(4) 0.0031(4)
N2 0.0331(5) 0.0229(6) 0.0376(6) -0.0021(4) 0.0142(4) 0.0028(4)
C1 0.0313(6) 0.0362(8) 0.0439(7) -0.0021(6) 0.0114(6) 0.0002(5)
C2 0.0358(7) 0.0378(8) 0.0451(8) 0.0027(6) 0.0058(6) 0.0041(6)
C3 0.0452(8) 0.0368(8) 0.0366(7) 0.0052(6) 0.0108(6) 0.0030(6)
C4 0.0389(7) 0.0322(7) 0.0373(7) 0.0009(6) 0.0151(6) 0.0018(5)
C5 0.0309(6) 0.0231(6) 0.0336(6) -0.0021(5) 0.0088(5) -0.0004(5)
C6 0.0313(6) 0.0263(7) 0.0348(6) -0.0041(5) 0.0108(5) -0.0035(5)
C7 0.0341(6) 0.0323(7) 0.0348(7) -0.0023(5) 0.0138(5) -0.0030(5)
C8 0.0349(6) 0.0262(7) 0.0309(6) -0.0033(5) 0.0111(5) -0.0036(5)
C9 0.0380(7) 0.0292(7) 0.0310(6) -0.0026(5) 0.0133(5) 0.0025(5)
C10 0.0402(7) 0.0387(8) 0.0337(7) -0.0033(6) 0.0102(6) 0.0001(6)
C11 0.0445(8) 0.0625(11) 0.0362(7) -0.0044(7) 0.0070(6) 0.0154(7)
C12 0.0683(11) 0.0605(11) 0.0388(8) 0.0103(8) 0.0186(8) 0.0341(9)
C13 0.0787(12) 0.0395(9) 0.0541(9) 0.0155(8) 0.0342(9) 0.0170(8)
C14 0.0510(8) 0.0338(8) 0.0462(8) 0.0024(6) 0.0209(7) 0.0011(6)
C15 0.0331(6) 0.0258(7) 0.0356(7) 0.0072(5) 0.0093(5) 0.0040(5)
C16 0.0407(7) 0.0385(8) 0.0635(10) 0.0095(7) 0.0249(7) 0.0088(6)

loop_
_atom_type_symbol
_atom_type_description
_atom_type_scat_dispersion_real
_atom_type_scat_dispersion_imag
_atom_type_scat_source
C C 0.0033 0.0016 'International Tables Vol C Tables 4.2.6.8 and 6.1.1.4'
H H 0.0000 0.0000 'International Tables Vol C Tables 4.2.6.8 and 6.1.1.4'
N N 0.0061 0.0033 'International Tables Vol C Tables 4.2.6.8 and 6.1.1.4'
O O 0.0106 0.0060 'International Tables Vol C Tables 4.2.6.8 and 6.1.1.4'

loop_
_geom_angle_atom_site_label_1
_geom_angle_atom_site_label_2
_geom_angle_atom_site_label_3
_geom_angle
N2 N1 C8 124.71(11)
C5 N1 N2 122.90(10)
C5 N1 C8 109.74(10)
N1 N2 H2 119.6
C15 N2 N1 120.81(11)
C15 N2 H2 119.6
C2 C1 H1 120.6
C2 C1 C6 118.79(13)
C6 C1 H1 120.6
C1 C2 H2A 119.3
C1 C2 C3 121.38(13)
C3 C2 H2A 119.3
C2 C3 H3 119.3
C4 C3 C2 121.33(13)
C4 C3 H3 119.3
C3 C4 H4 121.6
C3 C4 C5 116.75(12)
C5 C4 H4 121.6
N1 C5 C4 129.59(12)
N1 C5 C6 107.02(11)
C4 C5 C6 123.39(12)
C1 C6 C5 118.31(12)
C1 C6 C7 134.68(12)
C5 C6 C7 107.00(11)
C6 C7 H7 126.0
C8 C7 C6 108.08(11)
C8 C7 H7 126.0
N1 C8 C9 121.13(11)
C7 C8 N1 108.07(11)
C7 C8 C9 130.71(12)
C10 C9 C8 120.33(12)
C14 C9 C8 121.05(12)
C14 C9 C10 118.60(13)
C9 C10 H10 119.7
C11 C10 C9 120.63(15)
C11 C10 H10 119.7
C10 C11 H11 119.8
C12 C11 C10 120.33(16)
C12 C11 H11 119.8
C11 C12 H12 120.1
C11 C12 C13 119.84(15)
C13 C12 H12 120.1
C12 C13 H13 119.8
C12 C13 C14 120.39(16)
C14 C13 H13 119.8
C9 C14 H14 119.9
C13 C14 C9 120.21(15)
C13 C14 H14 119.9
O1 C15 N2 123.10(12)
O1 C15 C16 123.01(13)
N2 C15 C16 113.89(12)
C15 C16 H16A 109.5
C15 C16 H16B 109.5
C15 C16 H16C 109.5
H16A C16 H16B 109.5
H16A C16 H16C 109.5
H16B C16 H16C 109.5

loop_
_geom_bond_atom_site_label_1
_geom_bond_atom_site_label_2
_geom_bond_distance
O1 C15 1.2200(16)
N1 N2 1.3844(14)
N1 C5 1.3826(16)
N1 C8 1.3957(16)
N2 H2 0.8800
N2 C15 1.3511(16)
C1 H1 0.9500
C1 C2 1.381(2)
C1 C6 1.4021(19)
C2 H2A 0.9500
C2 C3 1.402(2)
C3 H3 0.9500
C3 C4 1.3822(19)
C4 H4 0.9500
C4 C5 1.3874(18)
C5 C6 1.4099(18)
C6 C7 1.4352(18)
C7 H7 0.9500
C7 C8 1.3661(18)
C8 C9 1.4681(18)
C9 C10 1.3942(19)
C9 C14 1.392(2)
C10 H10 0.9500
C10 C11 1.383(2)
C11 H11 0.9500
C11 C12 1.373(3)
C12 H12 0.9500
C12 C13 1.380(3)
C13 H13 0.9500
C13 C14 1.388(2)
C14 H14 0.9500
C15 C16 1.4996(19)
C16 H16A 0.9800
C16 H16B 0.9800
C16 H16C 0.9800
